data_4317518
loop_
_publ_author_name
'Y. Wang'
'S. Parkin'
'D. Atwood'

_publ_section_title
;
 Ligand-Tetrahydrofuran Coupling in Chelated Aluminum Phosphinates
;
_journal_name_full 'Inorganic Chemistry'
_journal_page_first 558
_journal_page_last 565
_journal_paper_doi 10.1021/ic0110326
_journal_volume 41
_journal_year 2002
_chemical_formula_sum 'C82 H116 Al2 Cl8 N4 O8 P2'
_chemical_formula_weight 1685.29
_chemical_name_systematic
;
  ?
;
_space_group_IT_number 2
_symmetry_cell_setting triclinic
_symmetry_space_group_name_Hall '-P 1'
_symmetry_space_group_name_H-M 'P -1'
_atom_sites_solution_hydrogens geom
_atom_sites_solution_primary direct
_atom_sites_solution_secondary difmap
_audit_creation_method SHELXL-97
_cell_angle_alpha 66.953(10)
_cell_angle_beta 73.913(10)
_cell_angle_gamma 78.892(10)
_cell_formula_units_Z 1
_cell_length_a 9.3370(10)
_cell_length_b 16.245(2)
_cell_length_c 16.297(2)
_cell_measurement_reflns_used 28822
_cell_measurement_temperature 173(1)
_cell_measurement_theta_max 27.48
_cell_measurement_theta_min 1.00
_cell_volume 2175.6(5)
_computing_cell_refinement 'SCALEPACK (Otwinowski & Minor, 1997)'
_computing_data_collection 'COLLECT software (Nonius, 1998)'
_computing_data_reduction 'DENZO-SMN (Otwinowski & Minor, 1997)'
_computing_molecular_graphics 'XP in Siemens SHELXTL v5 (Sheldrick, 1994)'
_computing_publication_material 'SHELX-97 (Sheldrick, 1997) and local procedures'
_computing_structure_refinement 'SHELXL-97 (Sheldrick, 1997)'
_computing_structure_solution 'SHELXS-97 (Sheldrick, 1990)'
_diffrn_ambient_temperature 173(1)
_diffrn_detector_area_resol_mean 18
_diffrn_measured_fraction_theta_full 1.000
_diffrn_measured_fraction_theta_max 1.000
_diffrn_measurement_device_type 'Nonius Kappa-CCD'
_diffrn_measurement_method '\w scans at fixed \c=55\%'
_diffrn_radiation_monochromator graphite
_diffrn_radiation_source 'fine-focus sealed tube'
_diffrn_radiation_type MoK\a
_diffrn_radiation_wavelength 0.71073
_diffrn_reflns_av_R_equivalents 0.0312
_diffrn_reflns_av_sigmaI/netI 0.0513
_diffrn_reflns_limit_h_max 11
_diffrn_reflns_limit_h_min -11
_diffrn_reflns_limit_k_max 19
_diffrn_reflns_limit_k_min -19
_diffrn_reflns_limit_l_max 19
_diffrn_reflns_limit_l_min -19
_diffrn_reflns_number 15256
_diffrn_reflns_theta_full 25.00
_diffrn_reflns_theta_max 25.00
_diffrn_reflns_theta_min 1.56
_diffrn_standards_decay_% <1%
_exptl_absorpt_coefficient_mu 0.370
_exptl_absorpt_correction_T_max 0.9034
_exptl_absorpt_correction_T_min 0.8660
_exptl_crystal_colour yellow
_exptl_crystal_density_diffrn 1.286
_exptl_crystal_density_method 'not measured'
_exptl_crystal_description 'rod (cut end of)'
_exptl_crystal_F_000 892
_exptl_crystal_size_max 0.40
_exptl_crystal_size_mid 0.38
_exptl_crystal_size_min 0.28
_refine_diff_density_max .639
_refine_diff_density_min -.445
_refine_diff_density_rms .056
_refine_ls_extinction_coef 0.0041(6)
_refine_ls_extinction_expression Fc^*^=kFc[1+0.001xFc^2^\l^3^/sin(2\q)]^-1/4^
_refine_ls_extinction_method SHELXL
_refine_ls_goodness_of_fit_ref 1.033
_refine_ls_hydrogen_treatment mixed
_refine_ls_matrix_type full
_refine_ls_number_parameters 481
_refine_ls_number_reflns 7657
_refine_ls_number_restraints 0
_refine_ls_restrained_S_all 1.033
_refine_ls_R_factor_all 0.0632
_refine_ls_R_factor_gt 0.0425
_refine_ls_shift/su_max 0.000
_refine_ls_shift/su_mean 0.000
_refine_ls_structure_factor_coef Fsqd
_refine_ls_weighting_details 'calc w=1/[\s^2^(Fo^2^)+(0.0488P)^2^+1.0252P] where P=(Fo^2^+2Fc^2^)/3'
_refine_ls_weighting_scheme calc
_refine_ls_wR_factor_gt 0.1031
_refine_ls_wR_factor_ref 0.1124
_reflns_number_gt 5785
_reflns_number_total 7657
_reflns_threshold_expression >2\s(I)
_cod_data_source_file ic0110326_2.cif
_cod_data_source_block k00057
_cod_original_cell_volume 2175.6(4)
_cod_database_code 4317518

loop_
_symmetry_equiv_pos_as_xyz
'x, y, z'
'-x, -y, -z'

loop_
_atom_site_label
_atom_site_type_symbol
_atom_site_fract_x
_atom_site_fract_y
_atom_site_fract_z
_atom_site_U_iso_or_equiv
_atom_site_adp_type
_atom_site_occupancy
_atom_site_symmetry_multiplicity
_atom_site_calc_flag
_atom_site_refinement_flags
_atom_site_disorder_assembly
_atom_site_disorder_group
Al1_1 Al 0.14088(7) 0.09625(4) 0.83547(4) 0.01694(17) Uani 1 1 d . . .
P1_1 P 0.13688(6) -0.09850(4) 0.99693(4) 0.01731(15) Uani 1 1 d . . .
H1P_1 H 0.0515(13) -0.1217(4) 0.9605(6) 0.021 Uiso 1 1 d R . .
O1_1 O 0.09842(16) 0.20291(9) 0.74646(10) 0.0186(3) Uani 1 1 d . . .
O2_1 O 0.09083(15) 0.03141(9) 0.77930(10) 0.0193(3) Uani 1 1 d . . .
O3_1 O 0.19295(16) -0.00917(9) 0.93304(10) 0.0201(3) Uani 1 1 d . . .
O4_1 O 0.05623(15) -0.10517(9) 1.09291(9) 0.0192(3) Uani 1 1 d . . .
N1_1 N 0.21895(19) 0.16842(12) 0.89024(11) 0.0185(4) Uani 1 1 d . . .
N2_1 N 0.35866(19) 0.08410(12) 0.76908(12) 0.0186(4) Uani 1 1 d . . .
C1_1 C 0.0482(2) 0.28268(14) 0.75088(14) 0.0184(5) Uani 1 1 d . . .
C2_1 C -0.0386(2) 0.34539(14) 0.68927(14) 0.0195(5) Uani 1 1 d . . .
C3_1 C -0.0860(2) 0.31878(15) 0.62036(15) 0.0215(5) Uani 1 1 d . . .
C4_1 C -0.1980(3) 0.24786(15) 0.67489(16) 0.0262(5) Uani 1 1 d . . .
H4A_1 H -0.1511 0.1962 0.7182 0.039 Uiso 1 1 calc R . .
H4B_1 H -0.2277 0.2283 0.6327 0.039 Uiso 1 1 calc R . .
H4C_1 H -0.2867 0.2739 0.7086 0.039 Uiso 1 1 calc R . .
C5_1 C 0.0494(3) 0.28120(17) 0.56204(16) 0.0302(6) Uani 1 1 d . . .
H5A_1 H 0.1027 0.2302 0.6022 0.045 Uiso 1 1 calc R . .
H5B_1 H 0.1170 0.3282 0.5248 0.045 Uiso 1 1 calc R . .
H5C_1 H 0.0147 0.2612 0.5219 0.045 Uiso 1 1 calc R . .
C6_1 C -0.1650(3) 0.39788(16) 0.55412(16) 0.0306(6) Uani 1 1 d . . .
H6A_1 H -0.1927 0.3774 0.5120 0.046 Uiso 1 1 calc R . .
H6B_1 H -0.0973 0.4453 0.5192 0.046 Uiso 1 1 calc R . .
H6C_1 H -0.2553 0.4215 0.5888 0.046 Uiso 1 1 calc R . .
C7_1 C -0.0890(2) 0.42839(15) 0.69799(15) 0.0220(5) Uani 1 1 d . . .
H7_1 H -0.1476 0.4696 0.6572 0.026 Uiso 1 1 calc . . .
C8_1 C -0.0593(2) 0.45555(14) 0.76289(15) 0.0222(5) Uani 1 1 d . . .
C9_1 C -0.1118(3) 0.55018(15) 0.76598(16) 0.0269(6) Uani 1 1 d . . .
C10_1 C -0.2383(4) 0.59630(19) 0.7157(2) 0.0539(8) Uani 1 1 d . . .
H10A_1 H -0.2046 0.5998 0.6519 0.081 Uiso 1 1 calc R . .
H10B_1 H -0.2659 0.6570 0.7174 0.081 Uiso 1 1 calc R . .
H10C_1 H -0.3255 0.5615 0.7455 0.081 Uiso 1 1 calc R . .
C11_1 C 0.0213(3) 0.60638(18) 0.7194(2) 0.0493(8) Uani 1 1 d . . .
H11A_1 H 0.0568 0.6091 0.6560 0.074 Uiso 1 1 calc R . .
H11B_1 H 0.1021 0.5789 0.7522 0.074 Uiso 1 1 calc R . .
H11C_1 H -0.0096 0.6673 0.7201 0.074 Uiso 1 1 calc R . .
C12_1 C -0.1679(4) 0.54578(19) 0.86426(19) 0.0508(8) Uani 1 1 d . . .
H12A_1 H -0.2538 0.5099 0.8937 0.076 Uiso 1 1 calc R . .
H12B_1 H -0.1984 0.6067 0.8651 0.076 Uiso 1 1 calc R . .
H12C_1 H -0.0876 0.5179 0.8974 0.076 Uiso 1 1 calc R . .
C13_1 C 0.0271(3) 0.39485(15) 0.82078(15) 0.0234(5) Uani 1 1 d . . .
H13_1 H 0.0516 0.4114 0.8648 0.028 Uiso 1 1 calc . . .
C14_1 C 0.0800(2) 0.30936(14) 0.81652(15) 0.0200(5) Uani 1 1 d . . .
C15_1 C 0.1772(2) 0.25245(15) 0.87577(14) 0.0206(5) Uani 1 1 d . . .
H15_1 H 0.2142 0.2793 0.9072 0.025 Uiso 1 1 calc . . .
C16_1 C 0.3393(2) 0.12760(15) 0.94056(15) 0.0232(5) Uani 1 1 d . . .
H16A_1 H 0.3056 0.0742 0.9945 0.028 Uiso 1 1 calc R . .
H16B_1 H 0.3629 0.1713 0.9624 0.028 Uiso 1 1 calc R . .
C17_1 C 0.4806(3) 0.09976(17) 0.87775(16) 0.0290(6) Uani 1 1 d . . .
H17A_1 H 0.5675 0.1244 0.8806 0.035 Uiso 1 1 calc R . .
H17B_1 H 0.4993 0.0334 0.9013 0.035 Uiso 1 1 calc R . .
C18_1 C 0.4703(2) 0.13149(16) 0.77813(16) 0.0261(5) Uani 1 1 d . . .
H18A_1 H 0.4413 0.1970 0.7556 0.031 Uiso 1 1 calc R . .
H18B_1 H 0.5695 0.1198 0.7403 0.031 Uiso 1 1 calc R . .
C19_1 C 0.4099(2) 0.03101(15) 0.72399(14) 0.0198(5) Uani 1 1 d . . .
H19_1 H 0.5146 0.0282 0.6986 0.024 Uiso 1 1 calc . . .
C20_1 C 0.3264(2) -0.02456(14) 0.70766(14) 0.0187(5) Uani 1 1 d . . .
C21_1 C 0.1685(2) -0.02172(14) 0.73562(14) 0.0176(5) Uani 1 1 d . . .
C22_1 C 0.0956(2) -0.07630(14) 0.71171(14) 0.0187(5) Uani 1 1 d . . .
C23_1 C -0.0756(2) -0.06510(15) 0.72461(16) 0.0224(5) Uani 1 1 d . . .
C24_1 C -0.1590(3) -0.07192(17) 0.82200(16) 0.0298(6) Uani 1 1 d . . .
H24A_1 H -0.2672 -0.0639 0.8262 0.045 Uiso 1 1 calc R . .
H24B_1 H -0.1311 -0.0251 0.8368 0.045 Uiso 1 1 calc R . .
H24C_1 H -0.1321 -0.1311 0.8653 0.045 Uiso 1 1 calc R . .
C25_1 C -0.1137(3) 0.02833(16) 0.65611(18) 0.0317(6) Uani 1 1 d . . .
H25A_1 H -0.2223 0.0393 0.6617 0.047 Uiso 1 1 calc R . .
H25B_1 H -0.0640 0.0310 0.5938 0.047 Uiso 1 1 calc R . .
H25C_1 H -0.0791 0.0742 0.6692 0.047 Uiso 1 1 calc R . .
C26_1 C -0.1327(3) -0.13475(17) 0.70266(18) 0.0330(6) Uani 1 1 d . . .
H26A_1 H -0.2420 -0.1248 0.7120 0.050 Uiso 1 1 calc R . .
H26B_1 H -0.1043 -0.1953 0.7431 0.050 Uiso 1 1 calc R . .
H26C_1 H -0.0883 -0.1288 0.6388 0.050 Uiso 1 1 calc R . .
C27_1 C 0.1843(2) -0.13154(14) 0.66697(15) 0.0207(5) Uani 1 1 d . . .
H27_1 H 0.1354 -0.1700 0.6544 0.025 Uiso 1 1 calc . . .
C28_1 C 0.3418(2) -0.13519(14) 0.63855(14) 0.0209(5) Uani 1 1 d . . .
C29_1 C 0.4267(2) -0.19463(15) 0.58355(16) 0.0247(5) Uani 1 1 d . . .
C30_1 C 0.3611(3) -0.1706(2) 0.49932(18) 0.0442(7) Uani 1 1 d . . .
H30A_1 H 0.3708 -0.1071 0.4614 0.066 Uiso 1 1 calc R . .
H30B_1 H 0.2551 -0.1815 0.5193 0.066 Uiso 1 1 calc R . .
H30C_1 H 0.4158 -0.2080 0.4636 0.066 Uiso 1 1 calc R . .
C31_1 C 0.4107(3) -0.29342(17) 0.64250(18) 0.0377(7) Uani 1 1 d . . .
H31A_1 H 0.4647 -0.3309 0.6067 0.057 Uiso 1 1 calc R . .
H31B_1 H 0.3045 -0.3039 0.6625 0.057 Uiso 1 1 calc R . .
H31C_1 H 0.4527 -0.3090 0.6962 0.057 Uiso 1 1 calc R . .
C32_1 C 0.5932(3) -0.18045(18) 0.54928(19) 0.0383(7) Uani 1 1 d . . .
H32A_1 H 0.6048 -0.1172 0.5111 0.057 Uiso 1 1 calc R . .
H32B_1 H 0.6428 -0.2182 0.5131 0.057 Uiso 1 1 calc R . .
H32C_1 H 0.6388 -0.1969 0.6017 0.057 Uiso 1 1 calc R . .
C33_1 C 0.4093(2) -0.08023(15) 0.65948(15) 0.0205(5) Uani 1 1 d . . .
H33_1 H 0.5150 -0.0797 0.6409 0.025 Uiso 1 1 calc . . .
C34_1 C 0.2943(2) -0.18271(14) 1.00265(15) 0.0187(5) Uani 1 1 d . . .
C35_1 C 0.2962(2) -0.25983(15) 1.08064(15) 0.0234(5) Uani 1 1 d . . .
H35_1 H 0.2174 -0.2662 1.1335 0.028 Uiso 1 1 calc . . .
C36_1 C 0.4130(3) -0.32736(15) 1.08141(16) 0.0293(6) Uani 1 1 d . . .
H36_1 H 0.4135 -0.3797 1.1348 0.035 Uiso 1 1 calc . . .
C37_1 C 0.5281(3) -0.31888(16) 1.00513(17) 0.0295(6) Uani 1 1 d . . .
H37_1 H 0.6072 -0.3656 1.0058 0.035 Uiso 1 1 calc . . .
C38_1 C 0.5282(3) -0.24237(17) 0.92782(17) 0.0317(6) Uani 1 1 d . . .
H38_1 H 0.6081 -0.2362 0.8755 0.038 Uiso 1 1 calc . . .
C39_1 C 0.4122(3) -0.17462(15) 0.92623(15) 0.0267(6) Uani 1 1 d . . .
H39_1 H 0.4129 -0.1223 0.8727 0.032 Uiso 1 1 calc . . .
C1S_3 C 0.3363(3) 0.45082(18) 0.62938(17) 0.0358(6) Uani 1 1 d . . .
H1S1_3 H 0.2282 0.4438 0.6553 0.043 Uiso 1 1 calc R . .
H1S2_3 H 0.3466 0.5138 0.5871 0.043 Uiso 1 1 calc R . .
Cl1S_3 Cl 0.41168(8) 0.37848(5) 0.56841(6) 0.0542(2) Uani 1 1 d . . .
Cl2S_3 Cl 0.42639(8) 0.42842(6) 0.71847(5) 0.0564(2) Uani 1 1 d . . .
C2S_2 C 0.7664(4) 0.3344(2) 0.1009(3) 0.0589(10) Uani 0.940(2) 1 d P . .
H2S1_2 H 0.7261 0.2855 0.1579 0.071 Uiso 0.940(2) 1 calc PR . .
H2S2_2 H 0.7304 0.3308 0.0508 0.071 Uiso 0.940(2) 1 calc PR . .
Cl3S_2 Cl 0.96032(11) 0.31801(7) 0.07708(6) 0.0694(4) Uani 0.940(2) 1 d P . .
Cl4S_2 Cl 0.69687(12) 0.43741(6) 0.11356(6) 0.0723(4) Uani 0.940(2) 1 d P . .

loop_
_atom_site_aniso_label
_atom_site_aniso_U_11
_atom_site_aniso_U_22
_atom_site_aniso_U_33
_atom_site_aniso_U_23
_atom_site_aniso_U_13
_atom_site_aniso_U_12
Al1_1 0.0149(3) 0.0158(4) 0.0194(4) -0.0065(3) -0.0033(3) -0.0004(3)
P1_1 0.0152(3) 0.0159(3) 0.0196(3) -0.0061(2) -0.0036(2) 0.0002(2)
O1_1 0.0200(8) 0.0152(8) 0.0211(8) -0.0071(7) -0.0051(6) -0.0006(6)
O2_1 0.0135(8) 0.0205(8) 0.0255(8) -0.0121(7) -0.0020(6) 0.0001(6)
O3_1 0.0180(8) 0.0166(8) 0.0222(8) -0.0054(7) -0.0031(7) 0.0006(6)
O4_1 0.0170(8) 0.0181(8) 0.0211(8) -0.0072(7) -0.0027(6) 0.0001(6)
N1_1 0.0180(10) 0.0185(10) 0.0169(10) -0.0047(8) -0.0035(8) -0.0009(8)
N2_1 0.0172(10) 0.0178(10) 0.0200(10) -0.0053(8) -0.0037(8) -0.0035(8)
C1_1 0.0143(11) 0.0174(12) 0.0200(12) -0.0047(10) 0.0003(9) -0.0036(9)
C2_1 0.0144(11) 0.0205(12) 0.0194(12) -0.0044(10) 0.0002(9) -0.0041(9)
C3_1 0.0209(12) 0.0232(13) 0.0183(12) -0.0047(10) -0.0058(10) -0.0011(10)
C4_1 0.0241(13) 0.0253(13) 0.0299(13) -0.0094(11) -0.0073(10) -0.0032(10)
C5_1 0.0270(14) 0.0412(15) 0.0224(13) -0.0140(12) -0.0059(11) 0.0028(12)
C6_1 0.0313(14) 0.0302(14) 0.0286(14) -0.0063(11) -0.0120(11) -0.0006(11)
C7_1 0.0194(12) 0.0202(12) 0.0212(12) -0.0027(10) -0.0038(10) -0.0013(10)
C8_1 0.0197(12) 0.0169(12) 0.0248(12) -0.0050(10) -0.0010(10) -0.0014(10)
C9_1 0.0302(14) 0.0187(12) 0.0293(13) -0.0083(11) -0.0071(11) 0.0036(10)
C10_1 0.062(2) 0.0362(17) 0.071(2) -0.0266(16) -0.0311(18) 0.0187(15)
C11_1 0.059(2) 0.0252(15) 0.0574(19) -0.0185(14) 0.0040(16) -0.0067(14)
C12_1 0.068(2) 0.0331(16) 0.0433(17) -0.0184(14) -0.0052(15) 0.0129(15)
C13_1 0.0250(13) 0.0217(13) 0.0253(13) -0.0102(11) -0.0049(10) -0.0034(10)
C14_1 0.0180(12) 0.0187(12) 0.0211(12) -0.0052(10) -0.0039(10) -0.0020(9)
C15_1 0.0214(12) 0.0211(13) 0.0200(12) -0.0085(10) -0.0022(10) -0.0051(10)
C16_1 0.0230(12) 0.0230(13) 0.0251(13) -0.0081(10) -0.0106(10) 0.0014(10)
C17_1 0.0198(13) 0.0375(15) 0.0391(15) -0.0217(12) -0.0117(11) 0.0009(11)
C18_1 0.0176(12) 0.0300(14) 0.0334(14) -0.0148(11) -0.0003(10) -0.0083(10)
C19_1 0.0152(11) 0.0228(12) 0.0180(12) -0.0051(10) -0.0022(9) -0.0006(9)
C20_1 0.0166(11) 0.0204(12) 0.0190(12) -0.0065(10) -0.0048(9) -0.0011(9)
C21_1 0.0185(12) 0.0155(11) 0.0163(11) -0.0043(10) -0.0037(9) 0.0010(9)
C22_1 0.0152(11) 0.0201(12) 0.0198(12) -0.0069(10) -0.0038(9) -0.0003(9)
C23_1 0.0157(12) 0.0240(13) 0.0313(13) -0.0147(11) -0.0053(10) -0.0002(10)
C24_1 0.0167(12) 0.0378(15) 0.0370(14) -0.0180(12) 0.0000(11) -0.0065(11)
C25_1 0.0217(13) 0.0322(15) 0.0430(15) -0.0139(12) -0.0141(12) 0.0043(11)
C26_1 0.0199(13) 0.0400(16) 0.0478(16) -0.0261(13) -0.0064(12) -0.0020(11)
C27_1 0.0208(12) 0.0192(12) 0.0246(12) -0.0086(10) -0.0076(10) -0.0019(10)
C28_1 0.0199(12) 0.0211(12) 0.0203(12) -0.0072(10) -0.0058(10) 0.0027(10)
C29_1 0.0216(12) 0.0266(13) 0.0272(13) -0.0136(11) -0.0052(10) 0.0030(10)
C30_1 0.0435(17) 0.062(2) 0.0341(15) -0.0310(15) -0.0110(13) 0.0123(14)
C31_1 0.0352(15) 0.0309(15) 0.0473(17) -0.0210(13) -0.0040(13) 0.0039(12)
C32_1 0.0291(15) 0.0452(17) 0.0434(16) -0.0282(14) 0.0019(12) 0.0025(12)
C33_1 0.0143(11) 0.0250(13) 0.0202(12) -0.0084(10) -0.0025(9) 0.0013(10)
C34_1 0.0177(12) 0.0165(12) 0.0241(12) -0.0094(10) -0.0050(10) -0.0015(9)
C35_1 0.0215(12) 0.0232(13) 0.0212(12) -0.0064(10) -0.0017(10) 0.0002(10)
C36_1 0.0308(14) 0.0218(13) 0.0282(13) -0.0019(11) -0.0094(11) 0.0028(11)
C37_1 0.0256(13) 0.0227(13) 0.0382(15) -0.0126(12) -0.0085(12) 0.0080(11)
C38_1 0.0246(14) 0.0322(15) 0.0306(14) -0.0129(12) 0.0050(11) 0.0021(11)
C39_1 0.0251(13) 0.0230(13) 0.0238(13) -0.0042(11) -0.0006(11) 0.0004(11)
C1S_3 0.0294(14) 0.0370(16) 0.0355(15) -0.0105(13) -0.0065(12) 0.0029(12)
Cl1S_3 0.0464(5) 0.0647(5) 0.0632(5) -0.0398(4) -0.0050(4) -0.0058(4)
Cl2S_3 0.0399(4) 0.0871(6) 0.0513(5) -0.0322(4) -0.0148(4) -0.0039(4)
C2S_2 0.064(2) 0.058(2) 0.069(2) -0.035(2) -0.0177(19) -0.0081(18)
Cl3S_2 0.0721(7) 0.0730(7) 0.0565(6) -0.0222(5) -0.0180(5) 0.0113(5)
Cl4S_2 0.1007(8) 0.0505(6) 0.0420(5) -0.0105(4) -0.0083(5) 0.0220(5)

loop_
_atom_type_symbol
_atom_type_description
_atom_type_scat_dispersion_real
_atom_type_scat_dispersion_imag
_atom_type_scat_source
C C .0033 .0016 'International Tables Vol C Tables 4.2.6.8 and 6.1.1.4'
H H .0000 .0000 'International Tables Vol C Tables 4.2.6.8 and 6.1.1.4'
O O .0106 .0060 'International Tables Vol C Tables 4.2.6.8 and 6.1.1.4'
N N .0061 .0033 'International Tables Vol C Tables 4.2.6.8 and 6.1.1.4'
P P .1023 .0942 'International Tables Vol C Tables 4.2.6.8 and 6.1.1.4'
Al Al .0645 .0514 'International Tables Vol C Tables 4.2.6.8 and 6.1.1.4'
Cl Cl .1484 .1585 'International Tables Vol C Tables 4.2.6.8 and 6.1.1.4'

loop_
_geom_angle_atom_site_label_1
_geom_angle_atom_site_label_2
_geom_angle_atom_site_label_3
_geom_angle
_geom_angle_site_symmetry_1
_geom_angle_site_symmetry_3
_geom_angle_publ_flag
O2_1 Al1_1 O1_1 92.09(7) . . ?
O2_1 Al1_1 O4_1 93.59(7) . 2_557 ?
O1_1 Al1_1 O4_1 90.28(7) . 2_557 ?
O2_1 Al1_1 O3_1 93.18(7) . . ?
O1_1 Al1_1 O3_1 174.68(7) . . ?
O4_1 Al1_1 O3_1 90.19(7) 2_557 . ?
O2_1 Al1_1 N2_1 90.08(7) . . ?
O1_1 Al1_1 N2_1 93.16(7) . . ?
O4_1 Al1_1 N2_1 174.87(7) 2_557 . ?
O3_1 Al1_1 N2_1 86.03(7) . . ?
O2_1 Al1_1 N1_1 174.07(7) . . ?
O1_1 Al1_1 N1_1 87.71(7) . . ?
O4_1 Al1_1 N1_1 92.33(7) 2_557 . ?
O3_1 Al1_1 N1_1 86.97(7) . . ?
N2_1 Al1_1 N1_1 84.01(7) . . ?
O4_1 P1_1 O3_1 116.81(8) . . ?
O4_1 P1_1 C34_1 108.67(9) . . ?
O3_1 P1_1 C34_1 108.02(9) . . ?
O4_1 P1_1 H1P_1 109.2 . . ?
O3_1 P1_1 H1P_1 109.3 . . ?
C34_1 P1_1 H1P_1 104.0 . . ?
C1_1 O1_1 Al1_1 130.62(14) . . ?
C21_1 O2_1 Al1_1 133.69(13) . . ?
P1_1 O3_1 Al1_1 140.57(10) . . ?
P1_1 O4_1 Al1_1 140.56(9) . 2_557 ?
C15_1 N1_1 C16_1 116.66(18) . . ?
C15_1 N1_1 Al1_1 122.80(15) . . ?
C16_1 N1_1 Al1_1 120.22(14) . . ?
C19_1 N2_1 C18_1 116.21(18) . . ?
C19_1 N2_1 Al1_1 123.56(15) . . ?
C18_1 N2_1 Al1_1 120.01(14) . . ?
O1_1 C1_1 C14_1 120.91(19) . . ?
O1_1 C1_1 C2_1 121.09(19) . . ?
C14_1 C1_1 C2_1 117.99(19) . . ?
C7_1 C2_1 C1_1 118.18(19) . . ?
C7_1 C2_1 C3_1 120.86(19) . . ?
C1_1 C2_1 C3_1 120.76(19) . . ?
C6_1 C3_1 C4_1 107.27(18) . . ?
C6_1 C3_1 C5_1 107.14(18) . . ?
C4_1 C3_1 C5_1 110.27(19) . . ?
C6_1 C3_1 C2_1 112.79(18) . . ?
C4_1 C3_1 C2_1 107.75(17) . . ?
C5_1 C3_1 C2_1 111.56(18) . . ?
C3_1 C4_1 H4A_1 109.5 . . ?
C3_1 C4_1 H4B_1 109.5 . . ?
H4A_1 C4_1 H4B_1 109.5 . . ?
C3_1 C4_1 H4C_1 109.5 . . ?
H4A_1 C4_1 H4C_1 109.5 . . ?
H4B_1 C4_1 H4C_1 109.5 . . ?
C3_1 C5_1 H5A_1 109.5 . . ?
C3_1 C5_1 H5B_1 109.5 . . ?
H5A_1 C5_1 H5B_1 109.5 . . ?
C3_1 C5_1 H5C_1 109.5 . . ?
H5A_1 C5_1 H5C_1 109.5 . . ?
H5B_1 C5_1 H5C_1 109.5 . . ?
C3_1 C6_1 H6A_1 109.5 . . ?
C3_1 C6_1 H6B_1 109.5 . . ?
H6A_1 C6_1 H6B_1 109.5 . . ?
C3_1 C6_1 H6C_1 109.5 . . ?
H6A_1 C6_1 H6C_1 109.5 . . ?
H6B_1 C6_1 H6C_1 109.5 . . ?
C2_1 C7_1 C8_1 124.5(2) . . ?
C2_1 C7_1 H7_1 117.8 . . ?
C8_1 C7_1 H7_1 117.8 . . ?
C13_1 C8_1 C7_1 116.6(2) . . ?
C13_1 C8_1 C9_1 121.3(2) . . ?
C7_1 C8_1 C9_1 122.0(2) . . ?
C12_1 C9_1 C11_1 109.8(2) . . ?
C12_1 C9_1 C10_1 108.0(2) . . ?
C11_1 C9_1 C10_1 108.5(2) . . ?
C12_1 C9_1 C8_1 110.49(19) . . ?
C11_1 C9_1 C8_1 107.89(19) . . ?
C10_1 C9_1 C8_1 112.1(2) . . ?
C9_1 C10_1 H10A_1 109.5 . . ?
C9_1 C10_1 H10B_1 109.5 . . ?
H10A_1 C10_1 H10B_1 109.5 . . ?
C9_1 C10_1 H10C_1 109.5 . . ?
H10A_1 C10_1 H10C_1 109.5 . . ?
H10B_1 C10_1 H10C_1 109.5 . . ?
C9_1 C11_1 H11A_1 109.5 . . ?
C9_1 C11_1 H11B_1 109.5 . . ?
H11A_1 C11_1 H11B_1 109.5 . . ?
C9_1 C11_1 H11C_1 109.5 . . ?
H11A_1 C11_1 H11C_1 109.5 . . ?
H11B_1 C11_1 H11C_1 109.5 . . ?
C9_1 C12_1 H12A_1 109.5 . . ?
C9_1 C12_1 H12B_1 109.5 . . ?
H12A_1 C12_1 H12B_1 109.5 . . ?
C9_1 C12_1 H12C_1 109.5 . . ?
H12A_1 C12_1 H12C_1 109.5 . . ?
H12B_1 C12_1 H12C_1 109.5 . . ?
C8_1 C13_1 C14_1 121.8(2) . . ?
C8_1 C13_1 H13_1 119.1 . . ?
C14_1 C13_1 H13_1 119.1 . . ?
C13_1 C14_1 C1_1 120.9(2) . . ?
C13_1 C14_1 C15_1 118.00(19) . . ?
C1_1 C14_1 C15_1 120.95(19) . . ?
N1_1 C15_1 C14_1 126.2(2) . . ?
N1_1 C15_1 H15_1 116.9 . . ?
C14_1 C15_1 H15_1 116.9 . . ?
N1_1 C16_1 C17_1 110.02(18) . . ?
N1_1 C16_1 H16A_1 109.7 . . ?
C17_1 C16_1 H16A_1 109.7 . . ?
N1_1 C16_1 H16B_1 109.7 . . ?
C17_1 C16_1 H16B_1 109.7 . . ?
H16A_1 C16_1 H16B_1 108.2 . . ?
C18_1 C17_1 C16_1 114.02(19) . . ?
C18_1 C17_1 H17A_1 108.7 . . ?
C16_1 C17_1 H17A_1 108.7 . . ?
C18_1 C17_1 H17B_1 108.7 . . ?
C16_1 C17_1 H17B_1 108.7 . . ?
H17A_1 C17_1 H17B_1 107.6 . . ?
N2_1 C18_1 C17_1 110.41(18) . . ?
N2_1 C18_1 H18A_1 109.6 . . ?
C17_1 C18_1 H18A_1 109.6 . . ?
N2_1 C18_1 H18B_1 109.6 . . ?
C17_1 C18_1 H18B_1 109.6 . . ?
H18A_1 C18_1 H18B_1 108.1 . . ?
N2_1 C19_1 C20_1 127.3(2) . . ?
N2_1 C19_1 H19_1 116.4 . . ?
C20_1 C19_1 H19_1 116.4 . . ?
C33_1 C20_1 C21_1 121.27(19) . . ?
C33_1 C20_1 C19_1 116.64(19) . . ?
C21_1 C20_1 C19_1 122.06(19) . . ?
O2_1 C21_1 C20_1 121.29(19) . . ?
O2_1 C21_1 C22_1 121.05(18) . . ?
C20_1 C21_1 C22_1 117.62(19) . . ?
C27_1 C22_1 C21_1 117.97(19) . . ?
C27_1 C22_1 C23_1 120.82(19) . . ?
C21_1 C22_1 C23_1 120.78(18) . . ?
C26_1 C23_1 C24_1 107.12(19) . . ?
C26_1 C23_1 C25_1 107.94(19) . . ?
C24_1 C23_1 C25_1 110.05(19) . . ?
C26_1 C23_1 C22_1 112.70(18) . . ?
C24_1 C23_1 C22_1 113.00(18) . . ?
C25_1 C23_1 C22_1 105.93(18) . . ?
C23_1 C24_1 H24A_1 109.5 . . ?
C23_1 C24_1 H24B_1 109.5 . . ?
H24A_1 C24_1 H24B_1 109.5 . . ?
C23_1 C24_1 H24C_1 109.5 . . ?
H24A_1 C24_1 H24C_1 109.5 . . ?
H24B_1 C24_1 H24C_1 109.5 . . ?
C23_1 C25_1 H25A_1 109.5 . . ?
C23_1 C25_1 H25B_1 109.5 . . ?
H25A_1 C25_1 H25B_1 109.5 . . ?
C23_1 C25_1 H25C_1 109.5 . . ?
H25A_1 C25_1 H25C_1 109.5 . . ?
H25B_1 C25_1 H25C_1 109.5 . . ?
C23_1 C26_1 H26A_1 109.5 . . ?
C23_1 C26_1 H26B_1 109.5 . . ?
H26A_1 C26_1 H26B_1 109.5 . . ?
C23_1 C26_1 H26C_1 109.5 . . ?
H26A_1 C26_1 H26C_1 109.5 . . ?
H26B_1 C26_1 H26C_1 109.5 . . ?
C22_1 C27_1 C28_1 125.1(2) . . ?
C22_1 C27_1 H27_1 117.5 . . ?
C28_1 C27_1 H27_1 117.5 . . ?
C33_1 C28_1 C27_1 116.0(2) . . ?
C33_1 C28_1 C29_1 123.88(19) . . ?
C27_1 C28_1 C29_1 120.03(19) . . ?
C31_1 C29_1 C32_1 108.8(2) . . ?
C31_1 C29_1 C28_1 110.03(19) . . ?
C32_1 C29_1 C28_1 111.95(19) . . ?
C31_1 C29_1 C30_1 109.2(2) . . ?
C32_1 C29_1 C30_1 107.6(2) . . ?
C28_1 C29_1 C30_1 109.18(19) . . ?
C29_1 C30_1 H30A_1 109.5 . . ?
C29_1 C30_1 H30B_1 109.5 . . ?
H30A_1 C30_1 H30B_1 109.5 . . ?
C29_1 C30_1 H30C_1 109.5 . . ?
H30A_1 C30_1 H30C_1 109.5 . . ?
H30B_1 C30_1 H30C_1 109.5 . . ?
C29_1 C31_1 H31A_1 109.5 . . ?
C29_1 C31_1 H31B_1 109.5 . . ?
H31A_1 C31_1 H31B_1 109.5 . . ?
C29_1 C31_1 H31C_1 109.5 . . ?
H31A_1 C31_1 H31C_1 109.5 . . ?
H31B_1 C31_1 H31C_1 109.5 . . ?
C29_1 C32_1 H32A_1 109.5 . . ?
C29_1 C32_1 H32B_1 109.5 . . ?
H32A_1 C32_1 H32B_1 109.5 . . ?
C29_1 C32_1 H32C_1 109.5 . . ?
H32A_1 C32_1 H32C_1 109.5 . . ?
H32B_1 C32_1 H32C_1 109.5 . . ?
C28_1 C33_1 C20_1 122.0(2) . . ?
C28_1 C33_1 H33_1 119.0 . . ?
C20_1 C33_1 H33_1 119.0 . . ?
C35_1 C34_1 C39_1 118.8(2) . . ?
C35_1 C34_1 P1_1 120.95(16) . . ?
C39_1 C34_1 P1_1 120.14(17) . . ?
C36_1 C35_1 C34_1 120.2(2) . . ?
C36_1 C35_1 H35_1 119.9 . . ?
C34_1 C35_1 H35_1 119.9 . . ?
C37_1 C36_1 C35_1 120.4(2) . . ?
C37_1 C36_1 H36_1 119.8 . . ?
C35_1 C36_1 H36_1 119.8 . . ?
C36_1 C37_1 C38_1 119.8(2) . . ?
C36_1 C37_1 H37_1 120.1 . . ?
C38_1 C37_1 H37_1 120.1 . . ?
C37_1 C38_1 C39_1 120.2(2) . . ?
C37_1 C38_1 H38_1 119.9 . . ?
C39_1 C38_1 H38_1 119.9 . . ?
C38_1 C39_1 C34_1 120.5(2) . . ?
C38_1 C39_1 H39_1 119.7 . . ?
C34_1 C39_1 H39_1 119.7 . . ?
Cl1S_3 C1S_3 Cl2S_3 111.64(14) . . ?
Cl1S_3 C1S_3 H1S1_3 109.3 . . ?
Cl2S_3 C1S_3 H1S1_3 109.3 . . ?
Cl1S_3 C1S_3 H1S2_3 109.3 . . ?
Cl2S_3 C1S_3 H1S2_3 109.3 . . ?
H1S1_3 C1S_3 H1S2_3 108.0 . . ?
Cl3S_2 C2S_2 Cl4S_2 113.10(19) . . ?
Cl3S_2 C2S_2 H2S1_2 109.0 . . ?
Cl4S_2 C2S_2 H2S1_2 109.0 . . ?
Cl3S_2 C2S_2 H2S2_2 109.0 . . ?
Cl4S_2 C2S_2 H2S2_2 109.0 . . ?
H2S1_2 C2S_2 H2S2_2 107.8 . . ?

loop_
_geom_bond_atom_site_label_1
_geom_bond_atom_site_label_2
_geom_bond_distance
_geom_bond_site_symmetry_2
_geom_bond_publ_flag
Al1_1 O2_1 1.8297(15) . ?
Al1_1 O1_1 1.8302(15) . ?
Al1_1 O4_1 1.8999(15) 2_557 ?
Al1_1 O3_1 1.9166(16) . ?
Al1_1 N2_1 2.0341(19) . ?
Al1_1 N1_1 2.0522(18) . ?
P1_1 O4_1 1.5072(15) . ?
P1_1 O3_1 1.5072(15) . ?
P1_1 C34_1 1.801(2) . ?
P1_1 H1P_1 1.2966 . ?
O1_1 C1_1 1.313(2) . ?
O2_1 C21_1 1.316(2) . ?
O4_1 Al1_1 1.8999(15) 2_557 ?
N1_1 C15_1 1.290(3) . ?
N1_1 C16_1 1.474(3) . ?
N2_1 C19_1 1.286(3) . ?
N2_1 C18_1 1.478(3) . ?
C1_1 C14_1 1.417(3) . ?
C1_1 C2_1 1.426(3) . ?
C2_1 C7_1 1.389(3) . ?
C2_1 C3_1 1.541(3) . ?
C3_1 C6_1 1.533(3) . ?
C3_1 C4_1 1.536(3) . ?
C3_1 C5_1 1.538(3) . ?
C4_1 H4A_1 0.9800 . ?
C4_1 H4B_1 0.9800 . ?
C4_1 H4C_1 0.9800 . ?
C5_1 H5A_1 0.9800 . ?
C5_1 H5B_1 0.9800 . ?
C5_1 H5C_1 0.9800 . ?
C6_1 H6A_1 0.9800 . ?
C6_1 H6B_1 0.9800 . ?
C6_1 H6C_1 0.9800 . ?
C7_1 C8_1 1.402(3) . ?
C7_1 H7_1 0.9500 . ?
C8_1 C13_1 1.379(3) . ?
C8_1 C9_1 1.537(3) . ?
C9_1 C12_1 1.518(4) . ?
C9_1 C11_1 1.525(4) . ?
C9_1 C10_1 1.531(4) . ?
C10_1 H10A_1 0.9800 . ?
C10_1 H10B_1 0.9800 . ?
C10_1 H10C_1 0.9800 . ?
C11_1 H11A_1 0.9800 . ?
C11_1 H11B_1 0.9800 . ?
C11_1 H11C_1 0.9800 . ?
C12_1 H12A_1 0.9800 . ?
C12_1 H12B_1 0.9800 . ?
C12_1 H12C_1 0.9800 . ?
C13_1 C14_1 1.403(3) . ?
C13_1 H13_1 0.9500 . ?
C14_1 C15_1 1.440(3) . ?
C15_1 H15_1 0.9500 . ?
C16_1 C17_1 1.542(3) . ?
C16_1 H16A_1 0.9900 . ?
C16_1 H16B_1 0.9900 . ?
C17_1 C18_1 1.524(3) . ?
C17_1 H17A_1 0.9900 . ?
C17_1 H17B_1 0.9900 . ?
C18_1 H18A_1 0.9900 . ?
C18_1 H18B_1 0.9900 . ?
C19_1 C20_1 1.438(3) . ?
C19_1 H19_1 0.9500 . ?
C20_1 C33_1 1.408(3) . ?
C20_1 C21_1 1.414(3) . ?
C21_1 C22_1 1.433(3) . ?
C22_1 C27_1 1.384(3) . ?
C22_1 C23_1 1.538(3) . ?
C23_1 C26_1 1.532(3) . ?
C23_1 C24_1 1.532(3) . ?
C23_1 C25_1 1.537(3) . ?
C24_1 H24A_1 0.9800 . ?
C24_1 H24B_1 0.9800 . ?
C24_1 H24C_1 0.9800 . ?
C25_1 H25A_1 0.9800 . ?
C25_1 H25B_1 0.9800 . ?
C25_1 H25C_1 0.9800 . ?
C26_1 H26A_1 0.9800 . ?
C26_1 H26B_1 0.9800 . ?
C26_1 H26C_1 0.9800 . ?
C27_1 C28_1 1.411(3) . ?
C27_1 H27_1 0.9500 . ?
C28_1 C33_1 1.373(3) . ?
C28_1 C29_1 1.534(3) . ?
C29_1 C31_1 1.525(3) . ?
C29_1 C32_1 1.530(3) . ?
C29_1 C30_1 1.538(3) . ?
C30_1 H30A_1 0.9800 . ?
C30_1 H30B_1 0.9800 . ?
C30_1 H30C_1 0.9800 . ?
C31_1 H31A_1 0.9800 . ?
C31_1 H31B_1 0.9800 . ?
C31_1 H31C_1 0.9800 . ?
C32_1 H32A_1 0.9800 . ?
C32_1 H32B_1 0.9800 . ?
C32_1 H32C_1 0.9800 . ?
C33_1 H33_1 0.9500 . ?
C34_1 C35_1 1.394(3) . ?
C34_1 C39_1 1.395(3) . ?
C35_1 C36_1 1.388(3) . ?
C35_1 H35_1 0.9500 . ?
C36_1 C37_1 1.379(3) . ?
C36_1 H36_1 0.9500 . ?
C37_1 C38_1 1.381(3) . ?
C37_1 H37_1 0.9500 . ?
C38_1 C39_1 1.385(3) . ?
C38_1 H38_1 0.9500 . ?
C39_1 H39_1 0.9500 . ?
C1S_3 Cl1S_3 1.753(3) . ?
C1S_3 Cl2S_3 1.759(3) . ?
C1S_3 H1S1_3 0.9900 . ?
C1S_3 H1S2_3 0.9900 . ?
C2S_2 Cl3S_2 1.734(4) . ?
C2S_2 Cl4S_2 1.744(3) . ?
C2S_2 H2S1_2 0.9900 . ?
C2S_2 H2S2_2 0.9900 . ?
